data_7009853
loop_
_publ_author_name
'Biradha, Kumar'
'Fujita, Makoto'

_publ_section_title
;
 Co-ordination polymers containing square grids of dimension
 15&#x2005;\\times &#x2005;15 \%A&#x200A;&#x2020;
;
_journal_issue 21
_journal_name_full 'Journal of the Chemical Society, Dalton Transactions'
_journal_page_first 3805
_journal_paper_doi 10.1039/b004054l
_journal_year 2000
_chemical_formula_sum 'C62 H37 N8 Ni O6'
_chemical_formula_weight 1048.71
_chemical_name_systematic
; 
 ? 
;
_space_group_IT_number 15
_symmetry_cell_setting monoclinic
_symmetry_space_group_name_Hall '-C 2yc'
_symmetry_space_group_name_H-M 'C 1 2/c 1'
_atom_sites_solution_hydrogens geom
_atom_sites_solution_primary direct
_atom_sites_solution_secondary difmap
_audit_creation_method SHELXL-97
_cell_angle_alpha 90.00
_cell_angle_beta 99.560(5)
_cell_angle_gamma 90.00
_cell_formula_units_Z 4
_cell_length_a 13.645(3)
_cell_length_b 24.777(5)
_cell_length_c 15.457(3)
_cell_measurement_temperature 193(2)
_cell_volume 5153.2(18)
_computing_structure_refinement 'SHELXL-97 (Sheldrick, 1997)'
_computing_structure_solution 'SHELXS-97 (Sheldrick, 1990)'
_diffrn_ambient_temperature 193(2)
_diffrn_measured_fraction_theta_full 0.999
_diffrn_measured_fraction_theta_max 0.999
_diffrn_radiation_monochromator graphite
_diffrn_radiation_source 'fine-focus sealed tube'
_diffrn_radiation_type MoK\a
_diffrn_radiation_wavelength 0.71073
_diffrn_reflns_av_R_equivalents 0.2088
_diffrn_reflns_av_sigmaI/netI 0.3035
_diffrn_reflns_limit_h_max 16
_diffrn_reflns_limit_h_min -14
_diffrn_reflns_limit_k_max 29
_diffrn_reflns_limit_k_min -28
_diffrn_reflns_limit_l_max 18
_diffrn_reflns_limit_l_min -18
_diffrn_reflns_number 13696
_diffrn_reflns_theta_full 25.00
_diffrn_reflns_theta_max 25.00
_diffrn_reflns_theta_min 1.64
_exptl_absorpt_coefficient_mu 0.439
_exptl_absorpt_correction_T_max 0.9370
_exptl_absorpt_correction_T_min 0.9173
_exptl_crystal_density_diffrn 1.352
_exptl_crystal_density_method 'not measured'
_exptl_crystal_F_000 2164
_exptl_crystal_size_max 0.20
_exptl_crystal_size_mid 0.15
_exptl_crystal_size_min 0.15
_refine_diff_density_max 1.035
_refine_diff_density_min -0.594
_refine_diff_density_rms 0.088
_refine_ls_extinction_method none
_refine_ls_goodness_of_fit_ref 0.811
_refine_ls_hydrogen_treatment mixed
_refine_ls_matrix_type full
_refine_ls_number_parameters 375
_refine_ls_number_reflns 4543
_refine_ls_number_restraints 0
_refine_ls_restrained_S_all 0.811
_refine_ls_R_factor_all 0.2365
_refine_ls_R_factor_gt 0.0772
_refine_ls_shift/su_max 1.593
_refine_ls_shift/su_mean 0.057
_refine_ls_structure_factor_coef Fsqd
_refine_ls_weighting_details 'calc w=1/[\s^2^(Fo^2^)+(0.0710P)^2^+0.0000P] where P=(Fo^2^+2Fc^2^)/3'
_refine_ls_weighting_scheme calc
_refine_ls_wR_factor_gt 0.1511
_refine_ls_wR_factor_ref 0.1859
_reflns_number_gt 1591
_reflns_number_total 4543
_reflns_threshold_expression >2sigma(I)
_cod_data_source_file b004054l.txt
_cod_data_source_block 6
_cod_depositor_comments
;
The following automatic conversions were performed:
'_symmetry_cell_setting' value 'Monoclinic' changed to 'monoclinic'
according to '/home/saulius/struct/CIF-dictionaries/cif_core.dic'
dictionary named 'cif_core.dic' version 2.4.1 from 2010-06-29.

Automatic conversion script
Id: cif_fix_enum 1527 2010-12-29 10:47:43Z saulius 
;
_cod_original_cell_volume 5153(2)
_cod_original_sg_symbol_H-M C2/c
_cod_database_code 7009853

loop_
_symmetry_equiv_pos_as_xyz
'x, y, z'
'-x, y, -z+1/2'
'x+1/2, y+1/2, z'
'-x+1/2, y+1/2, -z+1/2'
'-x, -y, -z'
'x, -y, z-1/2'
'-x+1/2, -y+1/2, -z'
'x+1/2, -y+1/2, z-1/2'

loop_
_atom_site_label
_atom_site_type_symbol
_atom_site_fract_x
_atom_site_fract_y
_atom_site_fract_z
_atom_site_U_iso_or_equiv
_atom_site_adp_type
_atom_site_occupancy
_atom_site_symmetry_multiplicity
_atom_site_calc_flag
_atom_site_refinement_flags
_atom_site_disorder_assembly
_atom_site_disorder_group
Ni1 Ni 0.0000 -0.00030(6) 0.7500 0.0202(4) Uani 1 2 d S . .
O1A O -0.0913(4) -0.0018(3) 0.8474(3) 0.0562(15) Uani 1 1 d . . .
O2A O -0.2395(7) -0.0159(3) 0.8042(7) 0.141(4) Uani 1 1 d . . .
O3A O -0.1950(6) -0.0198(3) 0.9313(5) 0.090(3) Uani 1 1 d . . .
N1A N -0.1681(7) -0.0011(5) 0.8685(6) 0.116(4) Uani 1 1 d . . .
N11A N 0.0856(4) -0.0610(2) 0.8213(4) 0.0244(16) Uani 1 1 d . . .
N11B N 0.0754(5) 0.0613(2) 0.8272(4) 0.0247(17) Uani 1 1 d . . .
C11A C 0.1156(5) -0.1035(2) 0.7781(5) 0.0261(18) Uani 1 1 d . . .
H11A H 0.1073 -0.1020 0.7159 0.031 Uiso 1 1 calc R . .
C11B C 0.1745(5) 0.0671(2) 0.8431(4) 0.0215(17) Uani 1 1 d . . .
H11B H 0.2144 0.0394 0.8244 0.026 Uiso 1 1 calc R . .
C12A C 0.1575(5) -0.1489(3) 0.8197(5) 0.032(2) Uani 1 1 d . . .
H12A H 0.1764 -0.1782 0.7864 0.039 Uiso 1 1 calc R . .
C12B C 0.2211(5) 0.1115(3) 0.8853(4) 0.0280(19) Uani 1 1 d . . .
H12B H 0.2914 0.1146 0.8939 0.034 Uiso 1 1 calc R . .
C13A C 0.1723(6) -0.1517(3) 0.9101(5) 0.028(2) Uani 1 1 d . . .
C13B C 0.1632(6) 0.1520(3) 0.9155(5) 0.025(2) Uani 1 1 d . . .
C14A C 0.1457(5) -0.1069(3) 0.9554(5) 0.0319(19) Uani 1 1 d . . .
H14A H 0.1570 -0.1066 1.0177 0.038 Uiso 1 1 calc R . .
C14B C 0.0626(6) 0.1453(3) 0.9012(5) 0.034(2) Uani 1 1 d . . .
H14B H 0.0210 0.1716 0.9212 0.041 Uiso 1 1 calc R . .
C15A C 0.1026(5) -0.0625(3) 0.9089(5) 0.0284(18) Uani 1 1 d . . .
H15A H 0.0846 -0.0322 0.9405 0.034 Uiso 1 1 calc R . .
C15B C 0.0208(5) 0.0993(3) 0.8570(5) 0.032(2) Uani 1 1 d . . .
H15B H -0.0494 0.0952 0.8479 0.038 Uiso 1 1 calc R . .
C21A C 0.2114(6) -0.2024(3) 0.9566(5) 0.027(2) Uani 1 1 d . . .
C21B C 0.2102(6) 0.2024(3) 0.9597(5) 0.029(2) Uani 1 1 d . . .
C22A C 0.1461(5) -0.2431(3) 0.9721(4) 0.0226(17) Uani 1 1 d . . .
C22B C 0.1981(5) 0.2518(3) 0.9137(5) 0.0253(18) Uani 1 1 d . . .
C23A C 0.3152(5) -0.2083(3) 0.9849(4) 0.0213(17) Uani 1 1 d . . .
C23B C 0.2617(5) 0.1997(3) 1.0442(5) 0.0283(19) Uani 1 1 d . . .
C31A C 0.0423(5) -0.2390(3) 0.9452(4) 0.0279(18) Uani 1 1 d . . .
H31A H 0.0160 -0.2069 0.9166 0.034 Uiso 1 1 calc R . .
C31B C 0.1469(6) 0.2551(3) 0.8246(5) 0.039(2) Uani 1 1 d . . .
H31B H 0.1209 0.2231 0.7954 0.047 Uiso 1 1 calc R . .
C32A C -0.0214(6) -0.2790(3) 0.9588(5) 0.037(2) Uani 1 1 d . . .
H32A H -0.0907 -0.2752 0.9392 0.045 Uiso 1 1 calc R . .
C32B C 0.1350(6) 0.3032(3) 0.7813(5) 0.040(2) Uani 1 1 d . . .
H32B H 0.1005 0.3045 0.7227 0.048 Uiso 1 1 calc R . .
C33A C 0.0168(7) -0.3265(3) 1.0024(6) 0.042(2) Uani 1 1 d . . .
H33A H -0.0272 -0.3546 1.0126 0.050 Uiso 1 1 calc R . .
C33B C 0.1734(6) 0.3507(3) 0.8228(5) 0.040(2) Uani 1 1 d . . .
H33B H 0.1631 0.3843 0.7930 0.048 Uiso 1 1 calc R . .
C34A C 0.3840(6) -0.1678(3) 0.9701(5) 0.037(2) Uani 1 1 d . . .
H34A H 0.3600 -0.1358 0.9400 0.044 Uiso 1 1 calc R . .
C34B C 0.2742(5) 0.1510(3) 1.0937(5) 0.034(2) Uani 1 1 d . . .
H34B H 0.2453 0.1188 1.0679 0.041 Uiso 1 1 calc R . .
N100 N 0.2848(19) -0.3444(10) 0.8320(12) 0.123(9) Uani 0.50 1 d P . .
C101 C 0.1041(13) -0.3659(6) 0.7813(8) 0.104(5) Uani 1 1 d . . .
C102 C 0.0519(10) -0.4142(5) 0.7663(12) 0.140(8) Uani 1 1 d . . .
H102 H 0.0859 -0.4476 0.7779 0.168 Uiso 1 1 calc R . .
C103 C 0.0511(8) -0.3214(5) 0.7633(8) 0.093(5) Uani 1 1 d . . .
H103 H 0.0848 -0.2877 0.7689 0.112 Uiso 1 1 calc R . .
C104 C 0.200(2) -0.3527(14) 0.8082(16) 0.096(11) Uani 0.50 1 d P . .
N200 N -0.402(4) -0.0482(9) 0.6776(15) 0.27(3) Uani 0.50 1 d P . .
C201 C -0.425(3) -0.0306(6) 0.6142(11) 0.146(11) Uani 1 1 d . . .
C202 C -0.532(4) -0.0325(12) 0.608(2) 0.114(15) Uani 0.50 1 d P . .
C203 C -0.483(2) -0.0098(6) 0.5339(12) 0.056(6) Uani 0.50 1 d P . .
C204 C -0.5790(9) -0.0055(6) 0.5218(13) 0.090(5) Uani 1 1 d . . .
C205 C -0.6256(18) 0.0157(10) 0.450(4) 0.15(2) Uani 0.50 1 d P . .

loop_
_atom_site_aniso_label
_atom_site_aniso_U_11
_atom_site_aniso_U_22
_atom_site_aniso_U_33
_atom_site_aniso_U_23
_atom_site_aniso_U_13
_atom_site_aniso_U_12
Ni1 0.0267(8) 0.0093(6) 0.0221(7) 0.000 -0.0034(5) 0.000
O1A 0.044(4) 0.059(4) 0.070(4) -0.024(4) 0.022(3) -0.005(5)
O2A 0.150(9) 0.100(8) 0.190(10) 0.001(6) 0.075(8) -0.016(6)
O3A 0.111(6) 0.104(6) 0.066(5) -0.021(4) 0.045(5) -0.051(5)
N1A 0.063(6) 0.236(12) 0.051(6) -0.063(8) 0.019(5) -0.107(9)
N11A 0.035(5) 0.009(3) 0.026(4) -0.001(3) -0.004(3) -0.003(3)
N11B 0.028(4) 0.012(4) 0.035(4) -0.004(3) 0.007(4) 0.002(3)
C11A 0.033(5) 0.017(4) 0.027(5) 0.000(3) 0.003(4) 0.008(3)
C11B 0.026(5) 0.011(4) 0.026(5) -0.001(3) 0.000(4) 0.006(3)
C12A 0.039(5) 0.022(4) 0.037(5) 0.001(4) 0.007(4) 0.010(4)
C12B 0.021(4) 0.023(4) 0.039(5) -0.007(4) 0.000(4) -0.006(4)
C13A 0.021(5) 0.025(5) 0.035(6) 0.006(4) -0.003(4) 0.003(4)
C13B 0.028(5) 0.020(4) 0.025(5) -0.009(4) 0.000(4) -0.009(4)
C14A 0.045(5) 0.028(4) 0.019(4) 0.007(3) -0.004(4) 0.005(4)
C14B 0.030(5) 0.023(4) 0.049(6) -0.011(4) 0.010(4) -0.005(4)
C15A 0.035(5) 0.015(4) 0.034(5) -0.001(3) 0.002(4) 0.006(4)
C15B 0.025(5) 0.021(4) 0.049(5) -0.016(4) 0.005(4) -0.003(4)
C21A 0.030(6) 0.026(5) 0.027(5) 0.007(4) 0.005(4) 0.007(4)
C21B 0.041(6) 0.016(5) 0.026(5) -0.004(4) -0.003(5) 0.002(4)
C22A 0.021(4) 0.018(4) 0.026(5) 0.010(3) -0.003(4) 0.002(3)
C22B 0.034(5) 0.020(4) 0.022(4) 0.001(3) 0.005(4) -0.002(3)
C23A 0.018(4) 0.019(4) 0.026(4) 0.005(3) 0.002(3) -0.001(3)
C23B 0.033(5) 0.020(4) 0.030(5) -0.002(4) 0.002(4) 0.001(4)
C31A 0.032(5) 0.023(4) 0.027(5) 0.005(3) -0.002(4) 0.005(4)
C31B 0.047(6) 0.026(5) 0.041(6) -0.006(4) -0.001(4) -0.005(4)
C32A 0.024(5) 0.029(5) 0.057(6) 0.009(4) 0.002(4) 0.001(4)
C32B 0.042(6) 0.050(5) 0.025(5) 0.007(4) -0.002(4) -0.013(4)
C33A 0.051(7) 0.030(4) 0.044(5) 0.002(5) 0.003(5) -0.014(5)
C33B 0.061(7) 0.017(4) 0.040(6) 0.008(4) 0.005(5) -0.001(4)
C34A 0.042(6) 0.021(4) 0.044(5) 0.014(4) -0.004(4) -0.007(4)
C34B 0.038(5) 0.026(4) 0.038(5) 0.001(4) 0.006(4) -0.003(4)
N100 0.17(2) 0.17(2) 0.033(13) 0.016(13) 0.031(15) 0.08(2)
C101 0.169(17) 0.097(11) 0.052(9) 0.013(9) 0.038(10) 0.003(12)
C102 0.20(2) 0.091(9) 0.151(17) 0.030(12) 0.10(2) 0.045(10)
C103 0.132(14) 0.081(8) 0.069(9) -0.004(8) 0.025(11) -0.034(8)
C104 0.040(15) 0.20(3) 0.043(16) -0.020(16) -0.007(14) 0.03(2)
N200 0.66(7) 0.085(17) 0.051(16) 0.011(13) 0.00(3) 0.20(3)
C201 0.34(4) 0.030(8) 0.073(13) 0.002(8) 0.041(18) 0.027(14)
C202 0.23(4) 0.062(18) 0.08(2) -0.026(16) 0.09(3) -0.09(2)
C203 0.13(2) 0.004(11) 0.043(13) -0.003(7) 0.032(14) 0.015(11)
C204 0.041(8) 0.055(8) 0.185(16) -0.055(10) 0.057(9) -0.014(8)
C205 0.042(16) 0.023(15) 0.33(5) -0.09(2) -0.11(3) 0.033(12)

loop_
_atom_type_symbol
_atom_type_description
_atom_type_scat_dispersion_real
_atom_type_scat_dispersion_imag
_atom_type_scat_source
C C 0.0033 0.0016 'International Tables Vol C Tables 4.2.6.8 and 6.1.1.4'
H H 0.0000 0.0000 'International Tables Vol C Tables 4.2.6.8 and 6.1.1.4'
N N 0.0061 0.0033 'International Tables Vol C Tables 4.2.6.8 and 6.1.1.4'
O O 0.0106 0.0060 'International Tables Vol C Tables 4.2.6.8 and 6.1.1.4'
Ni Ni 0.3393 1.1124 'International Tables Vol C Tables 4.2.6.8 and 6.1.1.4'

loop_
_geom_angle_atom_site_label_1
_geom_angle_atom_site_label_2
_geom_angle_atom_site_label_3
_geom_angle
_geom_angle_site_symmetry_1
_geom_angle_site_symmetry_3
_geom_angle_publ_flag
N11B Ni1 N11B 86.7(3) 2_556 . ?
N11B Ni1 N11A 92.54(19) 2_556 2_556 ?
N11B Ni1 N11A 175.1(2) . 2_556 ?
N11B Ni1 N11A 175.1(2) 2_556 . ?
N11B Ni1 N11A 92.53(18) . . ?
N11A Ni1 N11A 88.6(3) 2_556 . ?
N11B Ni1 O1A 84.2(2) 2_556 2_556 ?
N11B Ni1 O1A 97.3(2) . 2_556 ?
N11A Ni1 O1A 87.5(2) 2_556 2_556 ?
N11A Ni1 O1A 91.1(2) . 2_556 ?
N11B Ni1 O1A 97.3(2) 2_556 . ?
N11B Ni1 O1A 84.2(2) . . ?
N11A Ni1 O1A 91.1(2) 2_556 . ?
N11A Ni1 O1A 87.5(2) . . ?
O1A Ni1 O1A 177.9(4) 2_556 . ?
N1A O1A Ni1 151.4(6) . . ?
O1A N1A O3A 130.2(13) . . ?
O1A N1A O2A 112.1(9) . . ?
O3A N1A O2A 102.5(9) . . ?
C15A N11A C11A 117.7(6) . . ?
C15A N11A Ni1 122.6(5) . . ?
C11A N11A Ni1 119.2(5) . . ?
C15B N11B C11B 117.7(6) . . ?
C15B N11B Ni1 117.5(5) . . ?
C11B N11B Ni1 124.5(5) . . ?
N11A C11A C12A 123.1(7) . . ?
N11B C11B C12B 123.0(6) . . ?
C11A C12A C13A 119.6(7) . . ?
C11B C12B C13B 119.2(7) . . ?
C12A C13A C14A 117.6(7) . . ?
C12A C13A C21A 120.5(7) . . ?
C14A C13A C21A 121.9(7) . . ?
C14B C13B C12B 117.7(7) . . ?
C14B C13B C21B 121.0(7) . . ?
C12B C13B C21B 121.3(7) . . ?
C15A C14A C13A 119.6(7) . . ?
C13B C14B C15B 119.8(7) . . ?
N11A C15A C14A 122.2(7) . . ?
N11B C15B C14B 122.6(7) . . ?
C22A C21A C23A 120.5(6) . . ?
C22A C21A C13A 120.1(7) . . ?
C23A C21A C13A 119.4(7) . . ?
C23B C21B C22B 121.2(7) . . ?
C23B C21B C13B 119.9(7) . . ?
C22B C21B C13B 118.9(7) . . ?
C21A C22A C31A 122.4(6) . . ?
C21A C22A C23A 119.4(6) . 7_547 ?
C31A C22A C23A 118.2(6) . 7_547 ?
C21B C22B C23B 119.7(7) . 7_557 ?
C21B C22B C31B 121.9(7) . . ?
C23B C22B C31B 118.4(7) 7_557 . ?
C21A C23A C34A 122.1(6) . . ?
C21A C23A C22A 120.1(6) . 7_547 ?
C34A C23A C22A 117.8(6) . 7_547 ?
C21B C23B C34B 123.2(7) . . ?
C21B C23B C22B 119.1(6) . 7_557 ?
C34B C23B C22B 117.7(7) . 7_557 ?
C32A C31A C22A 122.5(7) . . ?
C32B C31B C22B 121.2(7) . . ?
C31A C32A C33A 119.2(7) . . ?
C31B C32B C33B 120.4(8) . . ?
C34A C33A C32A 120.4(7) 7_547 . ?
C34B C33B C32B 120.1(7) 7_557 . ?
C33A C34A C23A 121.9(7) 7_547 . ?
C33B C34B C23B 122.1(7) 7_557 . ?
C103 C101 C104 109.3(19) . . ?
C103 C101 C102 115.7(16) . . ?
C104 C101 C102 135(2) . . ?
C101 C102 C102 120.8(9) . 2_556 ?
C101 C103 C103 123.4(9) . 2_556 ?
N100 C104 C101 176(4) . . ?
C201 N200 C202 47(3) . . ?
N200 C201 C205 133(5) . 5_456 ?
N200 C201 C202 100(4) . . ?
C205 C201 C202 126(3) 5_456 . ?
N200 C201 C203 164(5) . . ?
C205 C201 C203 63.0(16) 5_456 . ?
C202 C201 C203 63(2) . . ?
C201 C202 C203 58.2(17) . . ?
C201 C202 C204 108.5(17) . . ?
C203 C202 C204 50.4(15) . . ?
C201 C202 N200 33(2) . . ?
C203 C202 N200 91(3) . . ?
C204 C202 N200 141(2) . . ?
C203 C203 C204 66(3) 5_456 . ?
C203 C203 C204 61(2) 5_456 5_456 ?
C204 C203 C204 127.2(17) . 5_456 ?
C203 C203 C205 116(4) 5_456 5_456 ?
C204 C203 C205 178(3) . 5_456 ?
C204 C203 C205 55(3) 5_456 5_456 ?
C203 C203 C201 171(4) 5_456 . ?
C204 C203 C201 123(2) . . ?
C204 C203 C201 110(2) 5_456 . ?
C205 C203 C201 55(2) 5_456 . ?
C203 C203 C202 131(5) 5_456 . ?
C204 C203 C202 65(2) . . ?
C204 C203 C202 168(3) 5_456 . ?
C205 C203 C202 113(3) 5_456 . ?
C201 C203 C202 58.3(19) . . ?
C203 C204 C205 120(2) . . ?
C203 C204 C203 52.8(17) . 5_456 ?
C205 C204 C203 67(2) . 5_456 ?
C203 C204 C202 64.7(15) . . ?
C205 C204 C202 175(2) . . ?
C203 C204 C202 117(2) 5_456 . ?
C204 C205 C201 120(2) . 5_456 ?
C204 C205 C203 58.3(13) . 5_456 ?
C201 C205 C203 62.1(19) 5_456 5_456 ?

loop_
_geom_bond_atom_site_label_1
_geom_bond_atom_site_label_2
_geom_bond_distance
_geom_bond_site_symmetry_2
_geom_bond_publ_flag
Ni1 N11B 2.098(6) 2_556 ?
Ni1 N11B 2.098(6) . ?
Ni1 N11A 2.100(6) 2_556 ?
Ni1 N11A 2.100(6) . ?
Ni1 O1A 2.108(5) 2_556 ?
Ni1 O1A 2.108(5) . ?
O1A N1A 1.149(9) . ?
O2A N1A 1.322(11) . ?
O3A N1A 1.188(10) . ?
N11A C15A 1.336(8) . ?
N11A C11A 1.347(8) . ?
N11B C15B 1.331(8) . ?
N11B C11B 1.341(8) . ?
C11A C12A 1.372(8) . ?
C11B C12B 1.379(8) . ?
C12A C13A 1.380(9) . ?
C12B C13B 1.405(9) . ?
C13A C14A 1.392(9) . ?
C13A C21A 1.502(9) . ?
C13B C14B 1.364(9) . ?
C13B C21B 1.513(9) . ?
C14A C15A 1.390(9) . ?
C14B C15B 1.399(9) . ?
C21A C22A 1.393(9) . ?
C21A C23A 1.419(9) . ?
C21B C23B 1.379(10) . ?
C21B C22B 1.410(9) . ?
C22A C31A 1.412(9) . ?
C22A C23A 1.433(8) 7_547 ?
C22B C23B 1.432(9) 7_557 ?
C22B C31B 1.439(9) . ?
C23A C34A 1.418(9) . ?
C23A C22A 1.432(8) 7_547 ?
C23B C34B 1.423(9) . ?
C23B C22B 1.432(9) 7_557 ?
C31A C32A 1.358(9) . ?
C31B C32B 1.365(9) . ?
C32A C33A 1.411(9) . ?
C32B C33B 1.400(10) . ?
C33A C34A 1.357(10) 7_547 ?
C33B C34B 1.368(10) 7_557 ?
C34A C33A 1.357(10) 7_547 ?
C34B C33B 1.368(10) 7_557 ?
N100 C104 1.17(3) . ?
C101 C103 1.322(15) . ?
C101 C104 1.35(3) . ?
C101 C102 1.393(16) . ?
C102 C102 1.42(3) 2_556 ?
C103 C103 1.39(2) 2_556 ?
N200 C201 1.07(2) . ?
N200 C202 1.95(7) . ?
C201 C205 1.34(5) 5_456 ?
C201 C202 1.45(4) . ?
C201 C203 1.45(3) . ?
C202 C203 1.53(3) . ?
C202 C204 1.53(4) . ?
C203 C203 1.18(4) 5_456 ?
C203 C204 1.30(3) . ?
C203 C204 1.35(3) 5_456 ?
C203 C205 1.46(4) 5_456 ?
C204 C205 1.30(4) . ?
C204 C203 1.35(3) 5_456 ?
C205 C201 1.34(5) 5_456 ?
C205 C203 1.46(4) 5_456 ?
